data_4343637
loop_
_publ_author_name
'Ball, R.D.'
'Bennett, M.J.'

_publ_section_title
;
 The crystal and molecular structures of the cis and trans isomers of
 bis(trichlorogermanyl)tetracarbonylruthenium
;
_journal_name_full 'Inorganic Chemistry'
_journal_page_first 1806
_journal_page_last 1811
_journal_volume 11
_journal_year 1972
_chemical_formula_sum 'C4 Cl6 Ge2 O4 Ru'
_chemical_name_systematic 'Ru (C O)4 (Ge Cl3)2'
_space_group_IT_number 14
_symmetry_space_group_name_Hall '-P 2yn'
_symmetry_space_group_name_H-M 'P 1 21/n 1'
_cell_angle_alpha 90
_cell_angle_beta 94.84
_cell_angle_gamma 90
_cell_formula_units_Z 2
_cell_length_a 9.152
_cell_length_b 10.025
_cell_length_c 8.399
_cell_volume 767.850
_citation_journal_id_ASTM INOCAJ
_cod_data_source_file Ball_INOCAJ_1972_1600.cif
_cod_data_source_block C4Cl6Ge2O4Ru1
_cod_original_cell_volume 767.8504
_cod_original_sg_symbol_Hall '-P 2ybc (x-z,y,z)'
_cod_original_formula_sum 'C4 Cl6 Ge2 O4 Ru1'
_cod_database_code 4343637

loop_
_symmetry_equiv_pos_as_xyz
x,y,z
-x+1/2,y+1/2,-z+1/2
-x,-y,-z
x-1/2,-y-1/2,z-1/2

loop_
_atom_site_label
_atom_site_type_symbol
_atom_site_fract_x
_atom_site_fract_y
_atom_site_fract_z
_atom_site_occupancy
_atom_site_U_iso_or_equiv
C2 C+2 -0.0264 0.1386 -0.1679 1 0.0
Cl2 Cl-1 0.16309 0.14574 0.40742 1 0.0
Ru1 Ru+2 0 0 0 1 0.0
Cl3 Cl-1 -0.20348 0.16794 0.33553 1 0.0
C1 C+2 -0.2155 -0.0174 -0.0066 1 0.0
O2 O-2 -0.0426 0.2161 -0.263 1 0.0
Ge1 Ge+2 -0.00568 0.16971 0.21377 1 0.0
O1 O-2 -0.337 -0.0277 -0.0119 1 0.0
Cl1 Cl-1 0.01991 0.37406 0.14589 1 0.0
